data_4508346
loop_
_publ_author_name
'Tzeng, Biing-Chiau'
'Banik, Manas'
'Selvam, TamilSelvi'
'Lee, Gene-Hsiang'

_publ_section_title
;
 Self Assembly of Silver(I) Complexes Containing
 1,4-Bis[(3-pyridyl)ethynyl]benzene
;
_journal_issue 10
_journal_name_full 'Crystal Growth &amp; Design'
_journal_page_first 4245
_journal_paper_doi 10.1021/cg4012422
_journal_volume 13
_journal_year 2013
_chemical_formula_sum 'C25 H22 Ag F3 N2 O4 S'
_chemical_formula_weight 611.38
_chemical_name_systematic
; 
 ? 
;
_space_group_IT_number 52
_symmetry_cell_setting orthorhombic
_symmetry_space_group_name_Hall '-P 2a 2bc'
_symmetry_space_group_name_H-M 'P n n a'
_atom_sites_solution_hydrogens geom
_atom_sites_solution_primary direct
_atom_sites_solution_secondary difmap
_audit_creation_method SHELXL-97
_cell_angle_alpha 90.00
_cell_angle_beta 90.00
_cell_angle_gamma 90.00
_cell_formula_units_Z 8
_cell_length_a 20.5800(3)
_cell_length_b 17.9639(3)
_cell_length_c 13.8076(2)
_cell_measurement_reflns_used 20746
_cell_measurement_temperature 220(2)
_cell_measurement_theta_max 25.00
_cell_measurement_theta_min 1.78
_cell_volume 5104.63(14)
_computing_cell_refinement DENZO-SMN
_computing_data_collection 'NONIUS COLLECT'
_computing_data_reduction DENZO-SMN
_computing_molecular_graphics 'Bruker SHELXTL'
_computing_publication_material 'Bruker SHELXTL'
_computing_structure_refinement 'SHELXL-97 (Sheldrick, 1997)'
_computing_structure_solution 'SHELXS-97 (Sheldrick, 1990)'
_diffrn_ambient_temperature 220(2)
_diffrn_measured_fraction_theta_full 0.996
_diffrn_measured_fraction_theta_max 0.996
_diffrn_measurement_device_type 'NONIUS KappaCCD'
_diffrn_measurement_method '\w scans'
_diffrn_radiation_monochromator graphite
_diffrn_radiation_source 'fine-focus sealed tube'
_diffrn_radiation_type MoK\a
_diffrn_radiation_wavelength 0.71073
_diffrn_reflns_av_R_equivalents 0.0438
_diffrn_reflns_av_sigmaI/netI 0.0384
_diffrn_reflns_limit_h_max 24
_diffrn_reflns_limit_h_min -21
_diffrn_reflns_limit_k_max 20
_diffrn_reflns_limit_k_min -21
_diffrn_reflns_limit_l_max 16
_diffrn_reflns_limit_l_min -15
_diffrn_reflns_number 20746
_diffrn_reflns_theta_full 25.00
_diffrn_reflns_theta_max 25.00
_diffrn_reflns_theta_min 1.78
_exptl_absorpt_coefficient_mu 0.927
_exptl_absorpt_correction_T_max 0.852
_exptl_absorpt_correction_T_min 0.762
_exptl_absorpt_correction_type multi-scan
_exptl_crystal_colour colorless
_exptl_crystal_density_diffrn 1.591
_exptl_crystal_density_method 'not measured'
_exptl_crystal_description block
_exptl_crystal_F_000 2464
_exptl_crystal_size_max 0.25
_exptl_crystal_size_mid 0.25
_exptl_crystal_size_min 0.18
_refine_diff_density_max 1.027
_refine_diff_density_min -0.795
_refine_diff_density_rms 0.148
_refine_ls_extinction_method none
_refine_ls_goodness_of_fit_ref 1.083
_refine_ls_hydrogen_treatment constr
_refine_ls_matrix_type full
_refine_ls_number_parameters 308
_refine_ls_number_reflns 4492
_refine_ls_number_restraints 13
_refine_ls_restrained_S_all 1.095
_refine_ls_R_factor_all 0.1064
_refine_ls_R_factor_gt 0.0760
_refine_ls_shift/su_max 0.011
_refine_ls_shift/su_mean 0.001
_refine_ls_structure_factor_coef Fsqd
_refine_ls_weighting_details 'calc w=1/[\s^2^(Fo^2^)+(0.1712P)^2^+2.1213P] where P=(Fo^2^+2Fc^2^)/3'
_refine_ls_weighting_scheme calc
_refine_ls_wR_factor_gt 0.2418
_refine_ls_wR_factor_ref 0.2626
_reflns_number_gt 2896
_reflns_number_total 4492
_reflns_threshold_expression >2sigma(I)
_cod_data_source_file cg4012422_si_002.cif
_cod_data_source_block 2
_cod_depositor_comments
;
The following automatic conversions were performed:

'_symmetry_cell_setting' value 'Orthorhombic' changed to
'orthorhombic' according to
/home/saulius/struct/CIF-dictionaries/cif_core.dic dictionary named
'cif_core.dic' version 2.4.2 from 2011-04-26.

Automatic conversion script
Id: cif_fix_values 1891 2012-01-12 08:04:46Z andrius 
;
_cod_original_sg_symbol_H-M Pnna
_cod_database_code 4508346

loop_
_symmetry_equiv_pos_as_xyz
'x, y, z'
'-x+1/2, -y, z'
'-x+1/2, y+1/2, -z+1/2'
'x, -y+1/2, -z+1/2'
'-x, -y, -z'
'x-1/2, y, -z'
'x-1/2, -y-1/2, z-1/2'
'-x, y-1/2, z-1/2'

loop_
_atom_site_label
_atom_site_type_symbol
_atom_site_fract_x
_atom_site_fract_y
_atom_site_fract_z
_atom_site_U_iso_or_equiv
_atom_site_adp_type
_atom_site_occupancy
_atom_site_symmetry_multiplicity
_atom_site_calc_flag
_atom_site_refinement_flags
_atom_site_disorder_assembly
_atom_site_disorder_group
Ag Ag 0.01463(4) 0.97937(3) 0.11454(4) 0.0730(4) Uani 1 1 d . . .
N1 N -0.0555(3) 0.8901(3) 0.1171(3) 0.0626(15) Uani 1 1 d . . .
N2 N 0.0863(3) 0.0642(3) 0.1236(3) 0.0577(14) Uani 1 1 d . . .
C1 C -0.1197(4) 0.9037(4) 0.1206(5) 0.072(2) Uani 1 1 d . . .
H1 H -0.1339 0.9535 0.1196 0.086 Uiso 1 1 calc R . .
C2 C -0.1651(4) 0.8488(4) 0.1255(5) 0.076(2) Uani 1 1 d . . .
H2 H -0.2096 0.8607 0.1260 0.091 Uiso 1 1 calc R . .
C3 C -0.1451(4) 0.7749(4) 0.1299(5) 0.073(2) Uani 1 1 d . . .
H3 H -0.1756 0.7362 0.1359 0.087 Uiso 1 1 calc R . .
C4 C -0.0780(4) 0.7594(3) 0.1249(4) 0.0591(18) Uani 1 1 d . . .
C5 C -0.0357(4) 0.8192(4) 0.1187(4) 0.0572(16) Uani 1 1 d . . .
H5 H 0.0091 0.8095 0.1154 0.069 Uiso 1 1 calc R . .
C6 C -0.0541(4) 0.6850(4) 0.1276(4) 0.0617(18) Uani 1 1 d . . .
C7 C -0.0334(4) 0.6231(4) 0.1306(5) 0.0667(18) Uani 1 1 d . . .
C8 C -0.0072(4) 0.5499(4) 0.1326(5) 0.068(2) Uani 1 1 d . . .
C9 C -0.0431(4) 0.4897(3) 0.1676(5) 0.0643(17) Uani 1 1 d . . .
H9 H -0.0851 0.4974 0.1923 0.077 Uiso 1 1 calc R . .
C10 C -0.0167(4) 0.4177(4) 0.1660(5) 0.0680(19) Uani 1 1 d . . .
H10 H -0.0411 0.3777 0.1906 0.082 Uiso 1 1 calc R . .
C11 C 0.0441(4) 0.4049(3) 0.1293(4) 0.0585(17) Uani 1 1 d . . .
C12 C 0.0791(5) 0.4649(4) 0.0935(5) 0.074(2) Uani 1 1 d . . .
H12 H 0.1205 0.4563 0.0668 0.089 Uiso 1 1 calc R . .
C13 C 0.0553(5) 0.5367(4) 0.0956(5) 0.075(2) Uani 1 1 d . . .
H13 H 0.0807 0.5764 0.0726 0.090 Uiso 1 1 calc R . .
C14 C 0.0710(4) 0.3317(4) 0.1266(4) 0.0641(18) Uani 1 1 d . . .
C15 C 0.0918(4) 0.2696(4) 0.1271(4) 0.0590(17) Uani 1 1 d . . .
C16 C 0.1521(4) 0.0478(4) 0.1269(5) 0.074(2) Uani 1 1 d . . .
H16 H 0.1653 -0.0023 0.1273 0.089 Uiso 1 1 calc R . .
C17 C 0.1975(4) 0.1013(5) 0.1295(6) 0.090(3) Uani 1 1 d . . .
H17 H 0.2416 0.0878 0.1305 0.108 Uiso 1 1 calc R . .
C18 C 0.1807(4) 0.1772(4) 0.1309(5) 0.0712(19) Uani 1 1 d . . .
H18 H 0.2125 0.2148 0.1337 0.085 Uiso 1 1 calc R . .
C19 C 0.1150(4) 0.1937(4) 0.1279(4) 0.0546(16) Uani 1 1 d . . .
C20 C 0.0720(4) 0.1361(4) 0.1243(4) 0.0561(16) Uani 1 1 d . . .
H20 H 0.0277 0.1486 0.1222 0.067 Uiso 1 1 calc R . .
S1 S 0.13082(9) 0.88234(10) -0.04565(16) 0.0746(6) Uani 1 1 d D A .
O1 O 0.1284(5) 0.8746(5) 0.0590(6) 0.172(4) Uani 1 1 d . . .
O2 O 0.1885(4) 0.9202(4) -0.0688(8) 0.161(3) Uani 1 1 d . . .
O3 O 0.0734(4) 0.9103(4) -0.0749(8) 0.162(4) Uani 1 1 d . . .
C21 C 0.1312(5) 0.7901(6) -0.0844(7) 0.120(4) Uani 1 1 d D . .
F1 F 0.0929(6) 0.7442(7) -0.0217(9) 0.127(3) Uiso 0.50 1 d PD A 1
F2 F 0.0897(6) 0.7735(8) -0.1611(9) 0.131(4) Uiso 0.50 1 d PD A 1
F3 F 0.1803(7) 0.7539(9) -0.1134(10) 0.133(4) Uiso 0.50 1 d PD A 1
F1' F 0.0837(7) 0.7498(8) -0.0697(11) 0.127(3) Uiso 0.50 1 d PD A 2
F2' F 0.1587(8) 0.7932(9) -0.1721(10) 0.154(5) Uiso 0.50 1 d PD A 2
F3' F 0.1869(5) 0.7581(6) -0.0377(8) 0.110(3) Uiso 0.50 1 d PD A 2
O4 O 0.1287(6) 0.7132(9) 0.2257(11) 0.211(6) Uiso 0.50 1 d PD B -1
C22 C 0.1287(6) 0.7132(9) 0.2257(11) 0.211(6) Uiso 0.50 1 d P B -1
C23 C 0.1899(8) 0.6896(10) 0.1967(12) 0.189(6) Uiso 1 1 d D B -1
C24 C 0.2002(16) 0.6185(14) 0.148(2) 0.162(10) Uiso 0.50 1 d PD B -1
O5 O 0.2596(18) 0.9672(14) 0.5548(17) 0.244(12) Uiso 0.50 1 d PD C -1
C25 C 0.2462(18) 0.894(2) 0.3858(18) 0.174(13) Uiso 0.50 1 d PD C -1
C26 C 0.2456(14) 0.9063(17) 0.4925(18) 0.171(11) Uiso 0.50 1 d PD C -1
C27 C 0.2756(13) 0.9346(14) 0.6450(17) 0.135(8) Uiso 0.50 1 d PD C -1
C28 C 0.258(5) 1.012(2) 0.678(3) 0.25(2) Uiso 0.50 1 d PD C -1

loop_
_atom_site_aniso_label
_atom_site_aniso_U_11
_atom_site_aniso_U_22
_atom_site_aniso_U_33
_atom_site_aniso_U_23
_atom_site_aniso_U_13
_atom_site_aniso_U_12
Ag 0.0954(6) 0.0429(4) 0.0806(5) 0.0001(2) -0.0008(3) -0.0016(3)
N1 0.078(5) 0.048(3) 0.062(3) 0.001(2) -0.001(3) 0.012(3)
N2 0.072(4) 0.041(3) 0.060(3) -0.003(2) 0.000(2) 0.007(3)
C1 0.094(7) 0.051(4) 0.070(4) -0.002(3) -0.008(4) 0.009(4)
C2 0.081(5) 0.056(4) 0.092(5) -0.004(4) -0.012(4) 0.011(4)
C3 0.073(5) 0.054(4) 0.092(5) 0.000(3) -0.019(4) -0.005(4)
C4 0.093(6) 0.035(3) 0.049(3) 0.003(2) -0.011(3) 0.008(3)
C5 0.072(4) 0.043(4) 0.056(4) -0.001(3) -0.006(3) 0.007(3)
C6 0.091(5) 0.041(4) 0.053(3) 0.000(3) -0.003(3) 0.003(4)
C7 0.084(5) 0.049(4) 0.067(4) -0.005(3) 0.001(3) 0.004(4)
C8 0.104(6) 0.043(4) 0.056(4) -0.002(3) -0.014(4) 0.011(4)
C9 0.079(5) 0.042(4) 0.072(4) 0.000(3) 0.003(4) -0.002(3)
C10 0.099(6) 0.039(3) 0.066(4) -0.001(3) 0.004(4) -0.003(3)
C11 0.087(5) 0.038(3) 0.050(3) 0.000(3) -0.002(3) 0.006(4)
C12 0.086(6) 0.053(4) 0.083(5) -0.002(3) 0.003(4) 0.006(4)
C13 0.101(7) 0.047(4) 0.077(5) -0.006(3) 0.010(4) -0.006(4)
C14 0.085(5) 0.057(4) 0.050(4) 0.000(3) -0.002(3) -0.003(4)
C15 0.073(5) 0.045(4) 0.059(4) -0.003(3) -0.001(3) 0.002(3)
C16 0.076(6) 0.053(4) 0.095(5) -0.009(4) -0.002(4) 0.030(4)
C17 0.061(5) 0.080(6) 0.130(7) 0.006(5) 0.010(4) 0.025(5)
C18 0.065(5) 0.056(4) 0.093(5) -0.003(3) 0.001(3) 0.004(4)
C19 0.068(5) 0.045(3) 0.051(3) -0.005(3) 0.003(3) 0.008(3)
C20 0.065(4) 0.049(4) 0.054(3) 0.003(3) -0.002(3) 0.013(3)
S1 0.0544(11) 0.0553(10) 0.1142(16) 0.0015(10) -0.0050(9) 0.0099(8)
O1 0.269(12) 0.123(6) 0.124(6) -0.010(5) 0.017(7) -0.016(7)
O2 0.095(5) 0.093(5) 0.295(10) 0.015(6) 0.068(6) 0.022(4)
O3 0.093(5) 0.079(4) 0.315(11) -0.026(6) -0.084(6) 0.021(4)
C21 0.128(9) 0.142(10) 0.092(6) 0.013(6) 0.033(6) 0.087(9)

loop_
_atom_type_symbol
_atom_type_description
_atom_type_scat_dispersion_real
_atom_type_scat_dispersion_imag
_atom_type_scat_source
C C 0.0033 0.0016 'International Tables Vol C Tables 4.2.6.8 and 6.1.1.4'
H H 0.0000 0.0000 'International Tables Vol C Tables 4.2.6.8 and 6.1.1.4'
N N 0.0061 0.0033 'International Tables Vol C Tables 4.2.6.8 and 6.1.1.4'
O O 0.0106 0.0060 'International Tables Vol C Tables 4.2.6.8 and 6.1.1.4'
F F 0.0171 0.0103 'International Tables Vol C Tables 4.2.6.8 and 6.1.1.4'
S S 0.1246 0.1234 'International Tables Vol C Tables 4.2.6.8 and 6.1.1.4'
Ag Ag -0.8971 1.1015 'International Tables Vol C Tables 4.2.6.8 and 6.1.1.4'

loop_
_geom_angle_atom_site_label_1
_geom_angle_atom_site_label_2
_geom_angle_atom_site_label_3
_geom_angle
_geom_angle_site_symmetry_1
_geom_angle_site_symmetry_3
N2 Ag N1 175.23(19) 1_565 .
N2 Ag Ag 91.25(12) 1_565 5_575
N1 Ag Ag 93.46(13) . 5_575
C5 N1 C1 118.1(7) . .
C5 N1 Ag 120.3(5) . .
C1 N1 Ag 121.5(5) . .
C20 N2 C16 115.1(7) . .
C20 N2 Ag 123.0(5) . 1_545
C16 N2 Ag 121.8(5) . 1_545
N1 C1 C2 123.0(7) . .
C1 C2 C3 119.4(8) . .
C2 C3 C4 118.4(8) . .
C5 C4 C3 117.7(6) . .
C5 C4 C6 120.8(7) . .
C3 C4 C6 121.4(7) . .
N1 C5 C4 123.3(7) . .
C7 C6 C4 179.1(9) . .
C6 C7 C8 178.5(10) . .
C9 C8 C13 118.6(7) . .
C9 C8 C7 121.6(8) . .
C13 C8 C7 119.7(8) . .
C8 C9 C10 120.3(8) . .
C11 C10 C9 121.0(7) . .
C10 C11 C12 118.4(6) . .
C10 C11 C14 121.2(7) . .
C12 C11 C14 120.4(7) . .
C13 C12 C11 122.3(8) . .
C12 C13 C8 119.4(8) . .
C15 C14 C11 177.4(8) . .
C14 C15 C19 178.4(9) . .
C17 C16 N2 121.9(7) . .
C16 C17 C18 121.7(8) . .
C19 C18 C17 116.5(8) . .
C20 C19 C18 118.1(6) . .
C20 C19 C15 120.2(6) . .
C18 C19 C15 121.7(7) . .
N2 C20 C19 126.7(7) . .
O3 S1 O2 119.6(6) . .
O3 S1 O1 107.7(7) . .
O2 S1 O1 107.5(6) . .
O3 S1 C21 105.5(5) . .
O2 S1 C21 112.8(5) . .
O1 S1 C21 102.4(5) . .
F1' C21 F3 112.5(13) . .
F1' C21 F2' 120.6(14) . .
F3 C21 F2' 52.9(8) . .
F1' C21 F2 60.9(11) . .
F3 C21 F2 97.9(10) . .
F2' C21 F2 65.2(9) . .
F1' C21 F1 29.1(9) . .
F3 C21 F1 109.5(11) . .
F2' C21 F1 143.5(12) . .
F2 C21 F1 89.9(11) . .
F1' C21 F3' 108.9(11) . .
F3 C21 F3' 45.5(7) . .
F2' C21 F3' 94.8(9) . .
F2 C21 F3' 138.1(10) . .
F1 C21 F3' 86.4(8) . .
F1' C21 S1 120.4(9) . .
F3 C21 S1 126.1(11) . .
F2' C21 S1 103.9(9) . .
F2 C21 S1 115.8(8) . .
F1 C21 S1 111.2(7) . .
F3' C21 S1 104.3(8) . .
O4 C23 C24 122(2) . .
C27 O5 C26 105(2) . .
C27 O5 C28 52.1(13) . .
C26 O5 C28 151(3) . .
O5 C26 C25 135(3) . .
O5 C27 C28 80(2) . .
C27 C28 O5 47.7(12) . .

loop_
_geom_bond_atom_site_label_1
_geom_bond_atom_site_label_2
_geom_bond_distance
_geom_bond_site_symmetry_2
Ag N2 2.125(6) 1_565
Ag N1 2.157(6) .
Ag Ag 3.3041(12) 5_575
N1 C5 1.337(9) .
N1 C1 1.345(11) .
N2 C20 1.325(9) .
N2 C16 1.386(10) .
N2 Ag 2.125(6) 1_545
C1 C2 1.361(12) .
C2 C3 1.391(11) .
C3 C4 1.411(11) .
C4 C5 1.385(10) .
C4 C6 1.425(9) .
C6 C7 1.192(10) .
C7 C8 1.421(11) .
C8 C9 1.396(11) .
C8 C13 1.405(12) .
C9 C10 1.402(10) .
C10 C11 1.371(11) .
C11 C12 1.387(11) .
C11 C14 1.426(10) .
C12 C13 1.380(11) .
C14 C15 1.196(10) .
C15 C19 1.443(10) .
C16 C17 1.341(12) .
C17 C18 1.406(12) .
C18 C19 1.387(11) .
C19 C20 1.363(10) .
S1 O3 1.345(7) .
S1 O2 1.404(8) .
S1 O1 1.452(9) .
S1 C21 1.740(10) .
C21 F1' 1.233(13) .
C21 F3 1.268(13) .
C21 F2' 1.339(13) .
C21 F2 1.393(13) .
C21 F1 1.432(14) .
C21 F3' 1.436(12) .
O4 C23 1.387(14) .
C23 C24 1.458(18) .
O5 C27 1.415(18) .
O5 C26 1.420(18) .
O5 C28 1.89(4) .
C25 C26 1.488(18) .
C27 C28 1.51(2) .
